data_1575066
loop_
_publ_author_name
'Arnold, Mona E.'
'Lebzelter, Anika'
'Thielert, Philipp'
'Blinder, R&#xe9;mi'
'Schmid, Jonas'
'Zolg, Julia'
'Spatola, Emanuele'
'Jelezko, Fedor'
'von Delius, Max'
'Richert, Sabine'
'Kuehne, Alexander J. C.'

_publ_section_title
;
 Photostable triphenylmethyl-based diradicals with a degenerate
 singlet-triplet ground state and strong photoluminescence.
;
_journal_issue 32
_journal_name_full 'Chemical science'
_journal_page_first 14616
_journal_page_last 14624
_journal_paper_doi 10.1039/d5sc03673a
_journal_volume 16
_journal_year 2025
_chemical_formula_moiety 'C56 H22 Cl16 N2, 1.3[C7H8]'
_chemical_formula_sum 'C65.1 H32.4 Cl16 N2'
_chemical_formula_weight 1409.73
_chemical_name_systematic 'Syn 1'
_space_group_crystal_system triclinic
_space_group_IT_number 2
_space_group_name_Hall '-P 1'
_space_group_name_H-M_alt 'P -1'
_atom_sites_solution_hydrogens geom
_atom_sites_solution_primary dual
_audit_creation_date 2024-12-16
_audit_creation_method
;
Olex2 1.5
(compiled 2024.02.16 svn.r378c4104 for OlexSys, GUI svn.r6928)
;
_audit_update_record
;
2024-12-16 deposited with the CCDC.	2025-07-07 downloaded from the CCDC.
;
_cell_angle_alpha 108.813(11)
_cell_angle_beta 97.313(12)
_cell_angle_gamma 93.276(11)
_cell_formula_units_Z 2
_cell_length_a 8.2856(12)
_cell_length_b 17.898(2)
_cell_length_c 21.953(3)
_cell_measurement_reflns_used 1217
_cell_measurement_temperature 150.00(14)
_cell_measurement_theta_max 62.2740
_cell_measurement_theta_min 4.2080
_cell_volume 3039.8(7)
_computing_cell_refinement 'CrysAlisPro 1.171.42.102a (Rigaku OD, 2023)'
_computing_data_collection 'CrysAlisPro 1.171.42.102a (Rigaku OD, 2023)'
_computing_data_reduction 'CrysAlisPro 1.171.42.102a (Rigaku OD, 2023)'
_computing_molecular_graphics 'Olex2 1.5 (Dolomanov et al., 2009)'
_computing_publication_material 'Olex2 1.5 (Dolomanov et al., 2009)'
_computing_structure_refinement 'SHELXL 2018/3 (Sheldrick, 2015)'
_computing_structure_solution 'SHELXT 2018/2 (Sheldrick, 2018)'
_diffrn_ambient_environment N~2~
_diffrn_ambient_temperature 150.00(14)
_diffrn_detector 'CCD plate'
_diffrn_detector_area_resol_mean 10.3385
_diffrn_detector_type Atlas
_diffrn_measured_fraction_theta_full 0.998
_diffrn_measured_fraction_theta_max 0.962
_diffrn_measurement_details
;
List of Runs (angles in degrees, time in seconds):

  # Type    Start    End  Width  t~exp~   \w     \q     \k     \f   Frames
#--------------------------------------------------------------------------
  1  \w   -116.00 -28.00   1.00    2.00    --  -42.81 -38.00 150.00   88
  2  \w    -70.00 -10.00   1.00    2.00    --  -42.81 125.00-150.00   60
  3  \w   -117.00 -23.00   1.00    2.00    --  -42.81 -38.00  60.00   94
  4  \w    -71.00 -14.00   1.00    2.00    --  -42.81 125.00 -60.00   57
  5  \w     56.00  93.00   1.00    2.00    --   42.81-125.00-180.00   37
  6  \w     58.00 113.00   1.00    8.00    --  104.63-125.00   0.00   55
  7  \w     28.00 132.00   1.00    8.00    --  104.63 -30.00 -90.00  104
  8  \w     42.00 125.00   1.00    8.00    --  104.63 -45.00-180.00   83
  9  \w    103.00 147.00   1.00    8.00    --  104.63  77.00 -90.00   44
 10  \w     63.00 132.00   1.00    8.00    --  104.63 -61.00 -60.00   69
 11  \w    117.00 162.00   1.00    8.00    --  104.63  77.00 -60.00   45
 12  \w     26.00 106.00   1.00    8.00    --  104.63 -95.00 150.00   80
 13  \w     97.00 124.00   1.00    8.00    --  104.63 -77.00-180.00   27
 14  \w     84.00 113.00   1.00    8.00    --  104.63-125.00  90.00   29
 15  \w     28.00  70.00   1.00    8.00    --  104.63 -77.00-180.00   42
 16  \w     78.00 173.00   1.00    8.00    --  104.63  30.00-120.00   95
 17  \w    108.00 142.00   1.00    8.00    --  104.63  77.00 150.00   34
 18  \w     71.00 113.00   1.00    8.00    --  104.63-125.00 -90.00   42
 19  \w     39.00 120.00   1.00    8.00    --  104.63-135.00 145.46   81
;
_diffrn_measurement_device 'four-circle diffractometer'
_diffrn_measurement_device_type 'SuperNova, Dual, Cu at home/near, Atlas'
_diffrn_measurement_method '\w scans'
_diffrn_orient_matrix_type 'CrysAlisPro convention (1999,Acta A55,543-557)'
_diffrn_orient_matrix_UB_11 -0.0720307000
_diffrn_orient_matrix_UB_12 0.0799093000
_diffrn_orient_matrix_UB_13 0.0243891000
_diffrn_orient_matrix_UB_21 -0.1518268000
_diffrn_orient_matrix_UB_22 -0.0331226000
_diffrn_orient_matrix_UB_23 -0.0526728000
_diffrn_orient_matrix_UB_31 -0.0853767000
_diffrn_orient_matrix_UB_32 -0.0296308000
_diffrn_orient_matrix_UB_33 0.0475477000
_diffrn_radiation_monochromator mirror
_diffrn_radiation_probe x-ray
_diffrn_radiation_type 'Cu K\a'
_diffrn_radiation_wavelength 1.54184
_diffrn_reflns_av_R_equivalents 0.1930
_diffrn_reflns_av_unetI/netI 0.2999
_diffrn_reflns_Laue_measured_fraction_full 0.998
_diffrn_reflns_Laue_measured_fraction_max 0.962
_diffrn_reflns_limit_h_max 7
_diffrn_reflns_limit_h_min -10
_diffrn_reflns_limit_k_max 21
_diffrn_reflns_limit_k_min -22
_diffrn_reflns_limit_l_max 27
_diffrn_reflns_limit_l_min -23
_diffrn_reflns_number 22156
_diffrn_reflns_point_group_measured_fraction_full 0.998
_diffrn_reflns_point_group_measured_fraction_max 0.962
_diffrn_reflns_theta_full 67.684
_diffrn_reflns_theta_max 73.281
_diffrn_reflns_theta_min 3.909
_diffrn_source 'micro-focus sealed X-ray tube'
_diffrn_source_type 'SuperNova (Cu) X-ray Source'
_exptl_absorpt_coefficient_mu 6.978
_exptl_absorpt_correction_T_max 1.000
_exptl_absorpt_correction_T_min 0.734
_exptl_absorpt_correction_type gaussian
_exptl_absorpt_process_details
;
CrysAlisPro 1.171.42.102a (Rigaku Oxford Diffraction, 2023)
Numerical absorption correction based on gaussian integration over
a multifaceted crystal model
Empirical absorption correction using spherical harmonics,
implemented in SCALE3 ABSPACK scaling algorithm.
;
_exptl_crystal_colour 'clear greenish green'
_exptl_crystal_colour_lustre clear
_exptl_crystal_colour_modifier greenish
_exptl_crystal_colour_primary green
_exptl_crystal_density_diffrn 1.540
_exptl_crystal_description needle
_exptl_crystal_F_000 1418
_exptl_crystal_preparation 'Hexane diffusion in toluene'
_exptl_crystal_recrystallization_method 'Hexane diffusion in toluene'
_exptl_crystal_size_max 0.26
_exptl_crystal_size_mid 0.07
_exptl_crystal_size_min 0.03
_refine_diff_density_max 0.590
_refine_diff_density_min -0.457
_refine_diff_density_rms 0.103
_refine_ls_extinction_method none
_refine_ls_goodness_of_fit_ref 0.852
_refine_ls_hydrogen_treatment constr
_refine_ls_matrix_type full
_refine_ls_number_parameters 667
_refine_ls_number_reflns 11740
_refine_ls_number_restraints 0
_refine_ls_restrained_S_all 0.852
_refine_ls_R_factor_all 0.1899
_refine_ls_R_factor_gt 0.0882
_refine_ls_shift/su_max 0.000
_refine_ls_shift/su_mean 0.000
_refine_ls_structure_factor_coef Fsqd
_refine_ls_weighting_details 'w=1/[\s^2^(Fo^2^)] where P=(Fo^2^+2Fc^2^)/3'
_refine_ls_weighting_scheme calc
_refine_ls_wR_factor_gt 0.1854
_refine_ls_wR_factor_ref 0.2727
_reflns_Friedel_coverage 0.000
_reflns_number_gt 3973
_reflns_number_total 11740
_reflns_threshold_expression 'I > 2\s(I)'
_cod_data_source_file d5sc03673a2.cif
_cod_data_source_block esp24160_auto
_cod_depositor_comments 'Adding full bibliography for 1575066.cif.'
_cod_original_cell_volume 3039.7(7)
_cod_original_formula_sum 'C65.10 H32.40 Cl16 N2'
_cod_database_code 1575066
_shelx_shelxl_version_number 2018/3
_chemical_oxdiff_formula 'C56 H22 Cl16 N2'
_chemical_oxdiff_usercomment ESSyn1
_shelx_space_group_comment
;
The symmetry employed for this shelxl refinement is uniquely defined
by the following loop, which should always be used as a source of
symmetry information in preference to the above space-group names.
They are only intended as comments.
;
_shelx_estimated_absorpt_t_max 0.818
_shelx_estimated_absorpt_t_min 0.264
_olex2_refinement_description
;
1. Fixed Uiso
 At 1.2 times of:
  All C(H) groups
2.a Aromatic/amide H refined with riding coordinates:
 C00J(H00J), C00M(H00M), C00P(H00P), C00S(H00S), C00T(H00T), C00V(H00V),
 C012(H012), C014(H014), C016(H016), C019(H019), C01A(H01A), C01E(H01E),
 C01G(H01G), C01J(H01J), C01L(H01L), C01M(H01M), C01N(H01N), C01O(H01O),
 C01V(H01V), C01W(H01W), C01Y(H01Y), C022(H022)
;
_smtbx_masks_void_probe_radius 1.2
_smtbx_masks_void_truncation_radius 1.2
_olex2_submission_original_sample_id 'Syn 1'
_olex2_submission_special_instructions 'No special instructions were received'
_oxdiff_exptl_absorpt_empirical_details
;
Empirical correction (ABSPACK) includes:
- Absorption correction using spherical harmonics
- Frame scaling
;
_oxdiff_exptl_absorpt_empirical_full_max 1.969
_oxdiff_exptl_absorpt_empirical_full_min 0.508

loop_
_space_group_symop_operation_xyz
'x, y, z'
'-x, -y, -z'

loop_
_atom_site_label
_atom_site_type_symbol
_atom_site_fract_x
_atom_site_fract_y
_atom_site_fract_z
_atom_site_U_iso_or_equiv
_atom_site_adp_type
_atom_site_occupancy
_atom_site_site_symmetry_order
_atom_site_calc_flag
_atom_site_refinement_flags_posn
_atom_site_refinement_flags_adp
_atom_site_refinement_flags_occupancy
_atom_site_disorder_assembly
_atom_site_disorder_group
Cl01 Cl 0.2629(3) 0.87156(16) 0.36985(14) 0.0482(6) Uani 1 1 d . . . . .
Cl02 Cl 0.5590(3) 0.48017(17) 0.20102(12) 0.0484(6) Uani 1 1 d . . . . .
Cl03 Cl 0.8921(3) 0.80165(18) 0.36737(16) 0.0568(7) Uani 1 1 d . . . . .
Cl04 Cl 0.8004(3) 0.87521(17) 0.21321(13) 0.0532(6) Uani 1 1 d . . . . .
Cl05 Cl 1.0341(4) 0.61993(17) 0.25362(13) 0.0533(6) Uani 1 1 d . . . . .
Cl06 Cl 1.1899(3) 0.42144(19) 0.25775(12) 0.0532(7) Uani 1 1 d . . . . .
Cl07 Cl 0.6577(4) 1.00143(16) 0.46045(13) 0.0547(7) Uani 1 1 d . . . . .
Cl08 Cl 0.4441(4) 1.00428(16) 0.27551(15) 0.0576(7) Uani 1 1 d . . . . .
Cl09 Cl 0.7018(4) 0.40627(18) 0.02944(14) 0.0611(7) Uani 1 1 d . . . . .
Cl0A Cl 0.6548(4) 0.71526(18) 0.08307(14) 0.0582(7) Uani 1 1 d . . . . .
Cl0B Cl 0.5110(4) 0.69326(16) 0.24702(16) 0.0595(7) Uani 1 1 d . . . . .
Cl0C Cl 1.2013(4) 0.4919(2) 0.10585(15) 0.0603(7) Uani 1 1 d . . . . .
Cl0D Cl 1.1914(4) 1.1122(2) 0.39311(18) 0.0734(9) Uani 1 1 d . . . . .
Cl0E Cl 0.7598(5) 0.2797(2) 0.14471(18) 0.0742(9) Uani 1 1 d . . . . .
Cl0F Cl 0.0912(5) 0.7709(3) 0.07968(18) 0.0870(11) Uani 1 1 d . . . . .
Cl0G Cl 1.2771(8) 0.1837(3) 0.0285(2) 0.121(2) Uani 1 1 d . . . . .
N00H N 0.7953(9) 0.4676(4) 0.4219(4) 0.0324(15) Uani 1 1 d . . . . .
N00I N 0.5322(10) 0.7163(5) 0.5075(4) 0.0371(17) Uani 1 1 d . . . . .
C00J C 0.6644(10) 0.5951(5) 0.4531(4) 0.0329(19) Uani 1 1 d . . . . .
H00J H 0.670547 0.606188 0.413930 0.039 Uiso 1 1 calc R U . . .
C00K C 0.7203(11) 0.5265(5) 0.4625(5) 0.0347(19) Uani 1 1 d . . . . .
C00L C 0.4750(10) 0.7453(5) 0.5672(4) 0.0325(18) Uani 1 1 d . . . . .
C00M C 0.6491(10) 0.5638(5) 0.5719(4) 0.0321(19) Uani 1 1 d . . . . .
H00M H 0.643951 0.553329 0.611391 0.038 Uiso 1 1 calc R U . . .
C00N C 0.8457(12) 0.4153(6) 0.4556(5) 0.038(2) Uani 1 1 d . . . . .
C00O C 0.7988(11) 0.4408(5) 0.5173(4) 0.0350(19) Uani 1 1 d . . . . .
C00P C 0.6908(12) 0.7615(6) 0.4393(5) 0.040(2) Uani 1 1 d . . . . .
H00P H 0.780482 0.738537 0.455056 0.048 Uiso 1 1 calc R U . . .
C00Q C 0.5769(11) 0.8343(6) 0.3691(5) 0.037(2) Uani 1 1 d . . . . .
C00R C 0.6009(11) 0.6449(6) 0.5033(5) 0.037(2) Uani 1 1 d . . . . .
C00S C 0.9217(12) 0.3465(6) 0.4334(5) 0.042(2) Uani 1 1 d . . . . .
H00S H 0.949172 0.328428 0.390747 0.050 Uiso 1 1 calc R U . . .
C00T C 0.4088(11) 0.7891(6) 0.4385(5) 0.039(2) Uani 1 1 d . . . . .
H00T H 0.306058 0.784040 0.452514 0.047 Uiso 1 1 calc R U . . .
C00U C 0.5879(11) 0.6310(5) 0.5625(4) 0.035(2) Uani 1 1 d . . . . .
C00V C 0.4673(12) 0.7090(6) 0.6631(5) 0.040(2) Uani 1 1 d . . . . .
H00V H 0.495468 0.675819 0.688161 0.048 Uiso 1 1 calc R U . . .
C00W C 0.8751(11) 0.4511(6) 0.2295(5) 0.038(2) Uani 1 1 d . . . . .
C00X C 0.5447(12) 0.7573(7) 0.4618(5) 0.043(2) Uani 1 1 d . . . . .
C00Y C 0.5101(10) 0.6937(5) 0.6020(5) 0.0344(19) Uani 1 1 d . . . . .
C00Z C 0.8604(12) 0.5147(6) 0.1436(5) 0.041(2) Uani 1 1 d . . . . .
C010 C 0.7231(11) 0.4696(6) 0.2517(4) 0.038(2) Uani 1 1 d . . . . .
C011 C 0.7187(11) 0.5117(6) 0.5213(5) 0.038(2) Uani 1 1 d . . . . .
C012 C 0.8316(12) 0.3979(6) 0.5583(5) 0.039(2) Uani 1 1 d . . . . .
H012 H 0.799007 0.414258 0.600152 0.047 Uiso 1 1 calc R U . . .
C013 C 0.7094(11) 0.7990(6) 0.3933(5) 0.037(2) Uani 1 1 d . . . . .
C014 C 0.6953(12) 0.4730(6) 0.3145(5) 0.039(2) Uani 1 1 d . . . . .
H014 H 0.591342 0.483502 0.327384 0.047 Uiso 1 1 calc R U . . .
C015 C 0.7306(11) 0.9368(6) 0.3368(5) 0.039(2) Uani 1 1 d . . . . .
C016 C 0.9204(12) 1.0454(6) 0.4174(5) 0.045(2) Uani 1 1 d . . . . .
H016 H 0.949728 1.081632 0.460515 0.055 Uiso 1 1 calc R U . . .
C017 C 0.8218(11) 0.4608(5) 0.3578(4) 0.0344(19) Uani 1 1 d . . . . .
C018 C 0.5928(12) 0.8752(6) 0.3229(5) 0.043(2) Uani 1 1 d . . . . .
C019 C 0.9726(11) 0.4399(6) 0.3376(5) 0.037(2) Uani 1 1 d . . . . .
H019 H 1.056697 0.428383 0.365914 0.045 Uiso 1 1 calc R U . . .
C01A C 0.3968(11) 0.8127(6) 0.5915(5) 0.039(2) Uani 1 1 d . . . . .
H01A H 0.377201 0.847922 0.567656 0.047 Uiso 1 1 calc R U . . .
C01B C 0.4293(11) 0.8279(6) 0.3947(5) 0.043(2) Uani 1 1 d . . . . .
C01C C 0.9033(13) 0.4507(7) 0.1662(5) 0.045(2) Uani 1 1 d . . . . .
C01D C 0.9943(13) 0.4368(6) 0.2765(5) 0.041(2) Uani 1 1 d . . . . .
C01E C 0.7034(12) 0.5633(6) 0.0628(4) 0.040(2) Uani 1 1 d . . . . .
H01E H 0.638185 0.553326 0.021635 0.048 Uiso 1 1 calc R U . . .
C01F C 0.8990(12) 0.5933(7) 0.1813(4) 0.042(2) Uani 1 1 d . . . . .
C01G C 0.9755(11) 0.9954(7) 0.3081(6) 0.049(3) Uani 1 1 d . . . . .
H01G H 1.039996 0.997981 0.275851 0.058 Uiso 1 1 calc R U . . .
C01H C 0.4014(13) 0.9040(5) 0.2351(5) 0.040(2) Uani 1 1 d . . . . .
C01I C 1.0177(11) 1.0458(6) 0.3712(5) 0.043(2) Uani 1 1 d . . . . .
C01J C 0.9123(11) 0.3306(6) 0.5384(5) 0.040(2) Uani 1 1 d . . . . .
H01J H 0.937872 0.301931 0.567391 0.048 Uiso 1 1 calc R U . . .
C01K C 0.4792(11) 0.8493(6) 0.2621(5) 0.040(2) Uani 1 1 d . . . . .
C01L C 0.9560(12) 0.3047(6) 0.4772(5) 0.043(2) Uani 1 1 d . . . . .
H01L H 1.010110 0.258017 0.464325 0.052 Uiso 1 1 calc R U . . .
C01M C 0.3479(12) 0.8268(6) 0.6526(5) 0.044(2) Uani 1 1 d . . . . .
H01M H 0.291882 0.871824 0.670291 0.052 Uiso 1 1 calc R U . . .
C01N C 0.3802(14) 0.7756(7) 0.6879(5) 0.052(3) Uani 1 1 d . . . . .
H01N H 0.343700 0.785281 0.728768 0.063 Uiso 1 1 calc R U . . .
C01O C 0.8408(13) 0.6572(6) 0.1643(5) 0.046(2) Uani 1 1 d . . . . .
H01O H 0.868361 0.710464 0.192540 0.055 Uiso 1 1 calc R U . . .
C01P C 0.7427(14) 0.6398(7) 0.1052(5) 0.047(2) Uani 1 1 d . . . . .
C01Q C 0.7777(11) 0.9919(5) 0.4015(5) 0.038(2) Uani 1 1 d . . . . .
C01R C 0.8370(13) 0.9401(6) 0.2916(5) 0.043(2) Uani 1 1 d . . . . .
C01S C 0.4252(13) 0.7687(6) 0.2276(6) 0.050(3) Uani 1 1 d . . . . .
C01T C 0.7608(12) 0.5003(6) 0.0813(5) 0.044(2) Uani 1 1 d . . . . .
C01U C 0.9872(14) 0.3845(7) 0.1267(5) 0.047(2) Uani 1 1 d . . . . .
C01V C 0.3064(14) 0.7454(7) 0.1719(6) 0.053(3) Uani 1 1 d . . . . .
H01V H 0.271845 0.690588 0.150215 0.064 Uiso 1 1 calc R U . . .
C01W C 0.2860(13) 0.8828(7) 0.1831(5) 0.050(3) Uani 1 1 d . . . . .
H01W H 0.235146 0.922137 0.169319 0.060 Uiso 1 1 calc R U . . .
C01X C 1.1203(15) 0.3960(8) 0.0978(5) 0.058(3) Uani 1 1 d . . . . .
C01Y C 1.2143(17) 0.3359(8) 0.0686(6) 0.063(3) Uani 1 1 d . . . . .
H01Y H 1.310918 0.347593 0.052860 0.076 Uiso 1 1 calc R U . . .
C01Z C 0.2390(18) 0.8009(8) 0.1481(6) 0.065(3) Uani 1 1 d . . . . .
C020 C 0.9362(16) 0.3033(7) 0.1179(5) 0.056(3) Uani 1 1 d . . . . .
C021 C 1.162(2) 0.2582(11) 0.0633(7) 0.080(5) Uani 1 1 d . . . . .
C022 C 1.024(2) 0.2425(9) 0.0889(7) 0.086(5) Uani 1 1 d . . . . .
H022 H 0.991071 0.189776 0.086425 0.103 Uiso 1 1 calc R U . . .

loop_
_atom_site_aniso_label
_atom_site_aniso_U_11
_atom_site_aniso_U_22
_atom_site_aniso_U_33
_atom_site_aniso_U_23
_atom_site_aniso_U_13
_atom_site_aniso_U_12
Cl01 0.0364(11) 0.0508(14) 0.0702(16) 0.0328(13) 0.0180(11) 0.0112(10)
Cl02 0.0430(12) 0.0593(16) 0.0476(13) 0.0224(12) 0.0091(10) 0.0108(11)
Cl03 0.0404(12) 0.0619(17) 0.095(2) 0.0510(16) 0.0360(13) 0.0167(12)
Cl04 0.0588(15) 0.0493(15) 0.0508(14) 0.0112(12) 0.0243(12) -0.0022(12)
Cl05 0.0647(16) 0.0439(14) 0.0478(14) 0.0131(11) 0.0036(12) 0.0012(12)
Cl06 0.0450(12) 0.0757(19) 0.0435(13) 0.0196(12) 0.0189(11) 0.0179(13)
Cl07 0.0665(16) 0.0428(14) 0.0612(16) 0.0160(12) 0.0359(14) 0.0061(12)
Cl08 0.0652(16) 0.0341(13) 0.0736(18) 0.0187(12) 0.0072(14) 0.0102(12)
Cl09 0.0810(19) 0.0436(15) 0.0524(15) 0.0103(12) -0.0019(14) 0.0156(14)
Cl0A 0.0759(18) 0.0464(15) 0.0538(15) 0.0164(12) 0.0113(13) 0.0174(13)
Cl0B 0.0690(17) 0.0341(13) 0.0799(19) 0.0186(13) 0.0240(15) 0.0146(12)
Cl0C 0.0592(15) 0.0661(18) 0.0691(18) 0.0306(15) 0.0314(14) 0.0205(14)
Cl0D 0.0582(16) 0.0580(18) 0.092(2) 0.0051(16) 0.0305(17) -0.0115(14)
Cl0E 0.091(2) 0.0485(17) 0.081(2) 0.0189(16) 0.0195(19) -0.0014(16)
Cl0F 0.082(2) 0.088(3) 0.074(2) 0.016(2) -0.0147(19) -0.005(2)
Cl0G 0.201(5) 0.092(3) 0.104(3) 0.043(3) 0.079(4) 0.097(4)
N00H 0.038(4) 0.022(3) 0.040(4) 0.013(3) 0.007(3) 0.003(3)
N00I 0.046(4) 0.029(4) 0.047(4) 0.019(3) 0.027(4) 0.007(3)
C00J 0.028(4) 0.035(5) 0.047(5) 0.022(4) 0.021(4) 0.005(4)
C00K 0.038(4) 0.018(4) 0.051(5) 0.011(4) 0.016(4) 0.005(3)
C00L 0.027(4) 0.032(5) 0.035(4) 0.005(4) 0.004(4) 0.001(4)
C00M 0.038(4) 0.024(4) 0.041(5) 0.012(4) 0.026(4) 0.011(4)
C00N 0.046(5) 0.037(5) 0.040(5) 0.022(4) 0.014(4) 0.007(4)
C00O 0.045(5) 0.029(4) 0.039(5) 0.017(4) 0.014(4) 0.009(4)
C00P 0.039(5) 0.045(6) 0.041(5) 0.019(4) 0.015(4) -0.001(4)
C00Q 0.038(5) 0.030(5) 0.046(5) 0.013(4) 0.020(4) 0.003(4)
C00R 0.041(5) 0.032(5) 0.044(5) 0.014(4) 0.021(4) 0.005(4)
C00S 0.040(5) 0.032(5) 0.053(6) 0.012(4) 0.009(4) 0.004(4)
C00T 0.031(4) 0.034(5) 0.057(6) 0.017(4) 0.017(4) 0.003(4)
C00U 0.044(5) 0.032(5) 0.039(5) 0.016(4) 0.026(4) 0.005(4)
C00V 0.048(5) 0.036(5) 0.038(5) 0.010(4) 0.014(4) 0.005(4)
C00W 0.034(4) 0.039(5) 0.042(5) 0.015(4) 0.006(4) 0.007(4)
C00X 0.034(5) 0.047(6) 0.059(6) 0.029(5) 0.018(5) 0.005(4)
C00Y 0.028(4) 0.025(4) 0.051(5) 0.012(4) 0.010(4) -0.004(3)
C00Z 0.045(5) 0.039(5) 0.047(5) 0.018(4) 0.019(4) 0.014(4)
C010 0.032(4) 0.052(6) 0.036(5) 0.021(4) 0.006(4) 0.014(4)
C011 0.037(5) 0.036(5) 0.044(5) 0.010(4) 0.019(4) 0.007(4)
C012 0.046(5) 0.030(5) 0.038(5) 0.007(4) 0.010(4) 0.002(4)
C013 0.032(4) 0.032(5) 0.058(6) 0.025(4) 0.017(4) 0.004(4)
C014 0.043(5) 0.028(4) 0.048(5) 0.010(4) 0.019(4) 0.007(4)
C015 0.032(4) 0.041(5) 0.055(6) 0.027(5) 0.021(4) 0.005(4)
C016 0.044(5) 0.035(5) 0.049(6) 0.003(4) 0.008(5) 0.000(4)
C017 0.038(5) 0.031(5) 0.034(4) 0.006(4) 0.014(4) 0.007(4)
C018 0.045(5) 0.032(5) 0.066(7) 0.026(5) 0.026(5) 0.005(4)
C019 0.034(4) 0.042(5) 0.042(5) 0.022(4) 0.010(4) 0.005(4)
C01A 0.037(5) 0.034(5) 0.045(5) 0.009(4) 0.010(4) 0.005(4)
C01B 0.025(4) 0.037(5) 0.076(7) 0.026(5) 0.028(5) 0.010(4)
C01C 0.054(6) 0.046(6) 0.048(6) 0.022(5) 0.022(5) 0.031(5)
C01D 0.050(5) 0.040(5) 0.035(5) 0.013(4) 0.013(4) 0.001(4)
C01E 0.050(5) 0.044(5) 0.027(4) 0.009(4) 0.018(4) 0.004(4)
C01F 0.046(5) 0.058(6) 0.032(5) 0.022(4) 0.017(4) 0.013(5)
C01G 0.031(5) 0.055(7) 0.067(7) 0.026(6) 0.020(5) 0.000(5)
C01H 0.059(6) 0.027(4) 0.044(5) 0.019(4) 0.024(5) 0.017(4)
C01I 0.030(4) 0.034(5) 0.062(6) 0.009(5) 0.021(5) -0.002(4)
C01J 0.037(5) 0.029(5) 0.059(6) 0.024(4) 0.008(4) -0.009(4)
C01K 0.034(5) 0.044(6) 0.050(6) 0.025(5) 0.013(4) 0.002(4)
C01L 0.037(5) 0.043(6) 0.057(6) 0.027(5) 0.011(5) 0.004(4)
C01M 0.043(5) 0.037(5) 0.051(6) 0.008(4) 0.024(5) 0.007(4)
C01N 0.065(7) 0.050(6) 0.044(6) 0.011(5) 0.023(5) 0.006(5)
C01O 0.053(6) 0.040(6) 0.045(6) 0.011(4) 0.020(5) 0.007(5)
C01P 0.064(6) 0.047(6) 0.036(5) 0.017(5) 0.017(5) 0.011(5)
C01Q 0.040(5) 0.020(4) 0.057(6) 0.011(4) 0.017(4) 0.007(4)
C01R 0.055(6) 0.036(5) 0.045(5) 0.020(4) 0.018(5) 0.005(5)
C01S 0.052(6) 0.030(5) 0.076(8) 0.022(5) 0.034(6) 0.004(5)
C01T 0.045(5) 0.042(6) 0.049(6) 0.016(5) 0.014(5) 0.007(5)
C01U 0.062(6) 0.041(6) 0.043(5) 0.016(4) 0.019(5) 0.018(5)
C01V 0.061(7) 0.046(6) 0.054(6) 0.017(5) 0.017(6) 0.003(5)
C01W 0.047(6) 0.052(7) 0.057(7) 0.024(5) 0.015(5) 0.005(5)
C01X 0.066(7) 0.074(9) 0.042(6) 0.024(6) 0.014(5) 0.034(7)
C01Y 0.082(8) 0.060(8) 0.063(7) 0.025(6) 0.041(7) 0.034(7)
C01Z 0.079(9) 0.050(7) 0.055(7) 0.004(6) 0.008(6) 0.001(6)
C020 0.073(7) 0.038(6) 0.047(6) 0.004(5) 0.007(6) 0.002(5)
C021 0.107(12) 0.098(12) 0.056(8) 0.040(8) 0.033(8) 0.039(10)
C022 0.150(15) 0.049(8) 0.074(9) 0.028(7) 0.034(10) 0.054(9)

loop_
_atom_type_symbol
_atom_type_description
_atom_type_scat_dispersion_real
_atom_type_scat_dispersion_imag
_atom_type_scat_source
C C 0.0181 0.0091 'International Tables Vol C Tables 4.2.6.8 and 6.1.1.4'
H H 0.0000 0.0000 'International Tables Vol C Tables 4.2.6.8 and 6.1.1.4'
Cl Cl 0.3639 0.7018 'International Tables Vol C Tables 4.2.6.8 and 6.1.1.4'
N N 0.0311 0.0180 'International Tables Vol C Tables 4.2.6.8 and 6.1.1.4'

loop_
_exptl_crystal_face_index_h
_exptl_crystal_face_index_k
_exptl_crystal_face_index_l
_exptl_crystal_face_perp_dist
-5 -3 3 0.1070
0 6 -14 0.0310
0 -6 14 0.0319
1 -6 14 0.0279
5 5 -6 0.1275
-2 4 11 0.0551
0 -9 -5 0.0164
0 9 5 0.0181
-1 -10 -1 0.0244
0 7 8 0.0167
0 -6 -9 0.0203
5 -3 6 0.1084

loop_
_geom_angle_atom_site_label_1
_geom_angle_atom_site_label_2
_geom_angle_atom_site_label_3
_geom_angle
_geom_angle_site_symmetry_1
_geom_angle_site_symmetry_3
_geom_angle_publ_flag
C00K N00H C00N 108.4(7) . . ?
C00K N00H C017 126.3(7) . . ?
C00N N00H C017 125.3(7) . . ?
C00L N00I C00R 109.3(7) . . ?
C00L N00I C00X 126.2(8) . . ?
C00R N00I C00X 123.8(7) . . ?
C00K C00J H00J 121.8 . . ?
C00R C00J H00J 121.8 . . ?
C00R C00J C00K 116.4(8) . . ?
N00H C00K C00J 129.3(8) . . ?
N00H C00K C011 108.4(8) . . ?
C011 C00K C00J 122.1(8) . . ?
C00Y C00L N00I 108.2(7) . . ?
C01A C00L N00I 129.2(8) . . ?
C01A C00L C00Y 122.6(8) . . ?
C00U C00M H00M 120.8 . . ?
C00U C00M C011 118.4(8) . . ?
C011 C00M H00M 120.8 . . ?
C00O C00N N00H 109.0(8) . . ?
C00S C00N N00H 128.7(8) . . ?
C00S C00N C00O 122.2(8) . . ?
C00N C00O C011 105.9(7) . . ?
C012 C00O C00N 119.3(8) . . ?
C012 C00O C011 134.8(8) . . ?
C00X C00P H00P 119.5 . . ?
C00X C00P C013 120.9(9) . . ?
C013 C00P H00P 119.5 . . ?
C013 C00Q C018 122.1(8) . . ?
C01B C00Q C013 115.4(8) . . ?
C01B C00Q C018 122.4(9) . . ?
N00I C00R C00U 106.6(7) . . ?
C00J C00R N00I 129.3(8) . . ?
C00J C00R C00U 124.1(9) . . ?
C00N C00S H00S 121.6 . . ?
C00N C00S C01L 116.9(9) . . ?
C01L C00S H00S 121.6 . . ?
C00X C00T H00T 121.1 . . ?
C01B C00T H00T 121.1 . . ?
C01B C00T C00X 117.7(8) . . ?
C00M C00U C00R 118.8(8) . . ?
C00M C00U C00Y 132.8(8) . . ?
C00R C00U C00Y 108.3(8) . . ?
C00Y C00V H00V 120.8 . . ?
C00Y C00V C01N 118.4(9) . . ?
C01N C00V H00V 120.8 . . ?
C010 C00W C01C 121.4(8) . . ?
C010 C00W C01D 114.0(8) . . ?
C01D C00W C01C 124.6(8) . . ?
C00P C00X N00I 118.2(9) . . ?
C00P C00X C00T 121.0(9) . . ?
C00T C00X N00I 120.8(8) . . ?
C00L C00Y C00U 107.6(8) . . ?
C00V C00Y C00L 120.1(8) . . ?
C00V C00Y C00U 132.4(9) . . ?
C01C C00Z C01T 121.3(10) . . ?
C01F C00Z C01C 123.0(10) . . ?
C01F C00Z C01T 115.5(9) . . ?
C00W C010 Cl02 121.4(7) . . ?
C014 C010 Cl02 116.2(7) . . ?
C014 C010 C00W 122.2(8) . . ?
C00K C011 C00M 120.0(9) . . ?
C00K C011 C00O 108.3(7) . . ?
C00M C011 C00O 131.7(9) . . ?
C00O C012 H012 120.1 . . ?
C00O C012 C01J 119.8(9) . . ?
C01J C012 H012 120.1 . . ?
C00P C013 Cl03 118.5(7) . . ?
C00P C013 C00Q 120.6(8) . . ?
C00Q C013 Cl03 120.9(7) . . ?
C010 C014 H014 120.3 . . ?
C017 C014 C010 119.5(8) . . ?
C017 C014 H014 120.3 . . ?
C01Q C015 C018 120.0(8) . . ?
C01R C015 C018 123.9(10) . . ?
C01R C015 C01Q 115.6(9) . . ?
C01I C016 H016 119.6 . . ?
C01I C016 C01Q 120.8(10) . . ?
C01Q C016 H016 119.6 . . ?
C014 C017 N00H 119.3(7) . . ?
C014 C017 C019 120.5(8) . . ?
C019 C017 N00H 120.2(8) . . ?
C00Q C018 C015 118.8(10) . . ?
C00Q C018 C01K 118.5(9) . . ?
C01K C018 C015 122.6(8) . . ?
C017 C019 H019 121.0 . . ?
C01D C019 C017 118.1(9) . . ?
C01D C019 H019 121.0 . . ?
C00L C01A H01A 121.3 . . ?
C00L C01A C01M 117.4(9) . . ?
C01M C01A H01A 121.3 . . ?
C00Q C01B Cl01 118.7(7) . . ?
C00T C01B Cl01 117.1(6) . . ?
C00T C01B C00Q 124.3(9) . . ?
C00W C01C C01U 118.1(8) . . ?
C00Z C01C C00W 120.5(8) . . ?
C00Z C01C C01U 121.2(8) . . ?
C00W C01D Cl06 118.4(6) . . ?
C019 C01D Cl06 115.8(8) . . ?
C019 C01D C00W 125.6(9) . . ?
C01P C01E H01E 120.4 . . ?
C01P C01E C01T 119.2(10) . . ?
C01T C01E H01E 120.4 . . ?
C00Z C01F Cl05 120.5(8) . . ?
C00Z C01F C01O 124.5(10) . . ?
C01O C01F Cl05 115.0(9) . . ?
C01I C01G H01G 120.2 . . ?
C01I C01G C01R 119.6(9) . . ?
C01R C01G H01G 120.2 . . ?
C01K C01H Cl08 119.3(9) . . ?
C01W C01H Cl08 115.9(8) . . ?
C01W C01H C01K 124.5(10) . . ?
C016 C01I Cl0D 119.0(8) . . ?
C016 C01I C01G 120.7(9) . . ?
C01G C01I Cl0D 120.3(7) . . ?
C012 C01J H01J 119.6 . . ?
C01L C01J C012 120.9(9) . . ?
C01L C01J H01J 119.6 . . ?
C01H C01K C018 122.8(10) . . ?
C01S C01K C018 122.7(9) . . ?
C01S C01K C01H 114.4(10) . . ?
C00S C01L H01L 119.5 . . ?
C01J C01L C00S 120.9(9) . . ?
C01J C01L H01L 119.5 . . ?
C01A C01M H01M 119.6 . . ?
C01N C01M C01A 120.8(9) . . ?
C01N C01M H01M 119.6 . . ?
C00V C01N H01N 119.7 . . ?
C01M C01N C00V 120.5(9) . . ?
C01M C01N H01N 119.7 . . ?
C01F C01O H01O 121.3 . . ?
C01P C01O C01F 117.4(10) . . ?
C01P C01O H01O 121.3 . . ?
C01E C01P Cl0A 117.5(8) . . ?
C01O C01P Cl0A 120.0(9) . . ?
C01O C01P C01E 122.5(10) . . ?
C015 C01Q Cl07 122.1(7) . . ?
C016 C01Q Cl07 117.0(8) . . ?
C016 C01Q C015 120.7(8) . . ?
C015 C01R Cl04 120.8(8) . . ?
C01G C01R Cl04 116.7(7) . . ?
C01G C01R C015 122.6(10) . . ?
C01K C01S Cl0B 122.5(10) . . ?
C01V C01S Cl0B 115.5(9) . . ?
C01V C01S C01K 121.8(10) . . ?
C00Z C01T Cl09 121.1(8) . . ?
C01E C01T Cl09 117.9(8) . . ?
C01E C01T C00Z 120.9(10) . . ?
C01X C01U C01C 123.5(11) . . ?
C01X C01U C020 115.0(10) . . ?
C020 C01U C01C 121.4(10) . . ?
C01S C01V H01V 119.6 . . ?
C01Z C01V C01S 120.8(12) . . ?
C01Z C01V H01V 119.6 . . ?
C01H C01W H01W 120.2 . . ?
C01H C01W C01Z 119.6(11) . . ?
C01Z C01W H01W 120.2 . . ?
C01U C01X Cl0C 120.7(9) . . ?
C01U C01X C01Y 124.1(13) . . ?
C01Y C01X Cl0C 114.6(10) . . ?
C01X C01Y H01Y 121.0 . . ?
C021 C01Y C01X 118.1(12) . . ?
C021 C01Y H01Y 121.0 . . ?
C01V C01Z Cl0F 120.1(11) . . ?
C01V C01Z C01W 118.8(12) . . ?
C01W C01Z Cl0F 121.0(11) . . ?
C01U C020 Cl0E 119.9(9) . . ?
C022 C020 Cl0E 117.9(11) . . ?
C022 C020 C01U 122.2(12) . . ?
C01Y C021 Cl0G 118.8(11) . . ?
C022 C021 Cl0G 120.9(13) . . ?
C022 C021 C01Y 120.3(13) . . ?
C020 C022 C021 119.9(14) . . ?
C020 C022 H022 120.1 . . ?
C021 C022 H022 120.1 . . ?

loop_
_geom_bond_atom_site_label_1
_geom_bond_atom_site_label_2
_geom_bond_distance
_geom_bond_site_symmetry_2
_geom_bond_publ_flag
Cl01 C01B 1.737(9) . ?
Cl02 C010 1.704(9) . ?
Cl03 C013 1.687(8) . ?
Cl04 C01R 1.714(11) . ?
Cl05 C01F 1.732(11) . ?
Cl06 C01D 1.738(10) . ?
Cl07 C01Q 1.702(9) . ?
Cl08 C01H 1.718(10) . ?
Cl09 C01T 1.702(11) . ?
Cl0A C01P 1.743(11) . ?
Cl0B C01S 1.707(11) . ?
Cl0C C01X 1.753(15) . ?
Cl0D C01I 1.724(10) . ?
Cl0E C020 1.724(13) . ?
Cl0F C01Z 1.726(14) . ?
Cl0G C021 1.715(15) . ?
N00H C00K 1.379(11) . ?
N00H C00N 1.418(11) . ?
N00H C017 1.419(11) . ?
N00I C00L 1.401(11) . ?
N00I C00R 1.408(12) . ?
N00I C00X 1.432(12) . ?
C00J H00J 0.9500 . ?
C00J C00K 1.402(12) . ?
C00J C00R 1.361(12) . ?
C00K C011 1.401(13) . ?
C00L C00Y 1.396(13) . ?
C00L C01A 1.386(12) . ?
C00M H00M 0.9500 . ?
C00M C00U 1.397(12) . ?
C00M C011 1.412(11) . ?
C00N C00O 1.397(12) . ?
C00N C00S 1.389(13) . ?
C00O C011 1.447(13) . ?
C00O C012 1.372(13) . ?
C00P H00P 0.9500 . ?
C00P C00X 1.372(13) . ?
C00P C013 1.400(12) . ?
C00Q C013 1.426(14) . ?
C00Q C018 1.444(13) . ?
C00Q C01B 1.423(12) . ?
C00R C00U 1.415(12) . ?
C00S H00S 0.9500 . ?
C00S C01L 1.407(14) . ?
C00T H00T 0.9500 . ?
C00T C00X 1.402(14) . ?
C00T C01B 1.376(14) . ?
C00U C00Y 1.424(12) . ?
C00V H00V 0.9500 . ?
C00V C00Y 1.376(13) . ?
C00V C01N 1.420(14) . ?
C00W C010 1.425(12) . ?
C00W C01C 1.437(13) . ?
C00W C01D 1.431(14) . ?
C00Z C01C 1.434(13) . ?
C00Z C01F 1.377(16) . ?
C00Z C01T 1.442(15) . ?
C010 C014 1.410(12) . ?
C012 H012 0.9500 . ?
C012 C01J 1.384(13) . ?
C014 H014 0.9500 . ?
C014 C017 1.398(14) . ?
C015 C018 1.471(14) . ?
C015 C01Q 1.434(15) . ?
C015 C01R 1.421(12) . ?
C016 H016 0.9500 . ?
C016 C01I 1.375(14) . ?
C016 C01Q 1.410(15) . ?
C017 C019 1.409(12) . ?
C018 C01K 1.454(16) . ?
C019 H019 0.9500 . ?
C019 C01D 1.360(12) . ?
C01A H01A 0.9500 . ?
C01A C01M 1.399(13) . ?
C01C C01U 1.490(13) . ?
C01E H01E 0.9500 . ?
C01E C01P 1.377(15) . ?
C01E C01T 1.404(14) . ?
C01F C01O 1.404(14) . ?
C01G H01G 0.9500 . ?
C01G C01I 1.376(16) . ?
C01G C01R 1.399(16) . ?
C01H C01K 1.439(13) . ?
C01H C01W 1.328(16) . ?
C01J H01J 0.9500 . ?
C01J C01L 1.375(14) . ?
C01K C01S 1.411(15) . ?
C01L H01L 0.9500 . ?
C01M H01M 0.9500 . ?
C01M C01N 1.394(15) . ?
C01N H01N 0.9500 . ?
C01O H01O 0.9500 . ?
C01O C01P 1.371(15) . ?
C01S C01V 1.399(18) . ?
C01U C01X 1.378(16) . ?
C01U C020 1.434(16) . ?
C01V H01V 0.9500 . ?
C01V C01Z 1.377(18) . ?
C01W H01W 0.9500 . ?
C01W C01Z 1.423(18) . ?
C01X C01Y 1.396(15) . ?
C01Y H01Y 0.9500 . ?
C01Y C021 1.40(2) . ?
C020 C022 1.372(17) . ?
C021 C022 1.39(2) . ?
C022 H022 0.9500 . ?

loop_
_geom_torsion_atom_site_label_1
_geom_torsion_atom_site_label_2
_geom_torsion_atom_site_label_3
_geom_torsion_atom_site_label_4
_geom_torsion
_geom_torsion_site_symmetry_1
_geom_torsion_site_symmetry_2
_geom_torsion_site_symmetry_3
_geom_torsion_site_symmetry_4
_geom_torsion_publ_flag
Cl02 C010 C014 C017 176.8(8) . . . . ?
Cl05 C01F C01O C01P 175.5(7) . . . . ?
Cl08 C01H C01K C018 0.5(12) . . . . ?
Cl08 C01H C01K C01S 175.2(7) . . . . ?
Cl08 C01H C01W C01Z -177.8(9) . . . . ?
Cl0B C01S C01V C01Z -174.2(9) . . . . ?
Cl0C C01X C01Y C021 177.0(11) . . . . ?
Cl0E C020 C022 C021 176.4(12) . . . . ?
Cl0G C021 C022 C020 178.5(11) . . . . ?
N00H C00K C011 C00M 179.7(8) . . . . ?
N00H C00K C011 C00O 0.9(11) . . . . ?
N00H C00N C00O C011 -0.6(11) . . . . ?
N00H C00N C00O C012 178.5(9) . . . . ?
N00H C00N C00S C01L -179.0(10) . . . . ?
N00H C017 C019 C01D -177.8(9) . . . . ?
N00I C00L C00Y C00U -0.9(10) . . . . ?
N00I C00L C00Y C00V 179.6(8) . . . . ?
N00I C00L C01A C01M 178.2(9) . . . . ?
N00I C00R C00U C00M -179.3(9) . . . . ?
N00I C00R C00U C00Y 0.5(11) . . . . ?
C00J C00K C011 C00M 4.5(15) . . . . ?
C00J C00K C011 C00O -174.3(9) . . . . ?
C00J C00R C00U C00M 2.5(15) . . . . ?
C00J C00R C00U C00Y -177.7(9) . . . . ?
C00K N00H C00N C00O 1.1(11) . . . . ?
C00K N00H C00N C00S 177.9(10) . . . . ?
C00K N00H C017 C014 -44.4(13) . . . . ?
C00K N00H C017 C019 137.3(10) . . . . ?
C00K C00J C00R N00I -178.2(9) . . . . ?
C00K C00J C00R C00U -0.4(15) . . . . ?
C00L N00I C00R C00J 177.0(10) . . . . ?
C00L N00I C00R C00U -1.1(11) . . . . ?
C00L N00I C00X C00P 129.1(11) . . . . ?
C00L N00I C00X C00T -53.8(15) . . . . ?
C00L C01A C01M C01N 1.3(15) . . . . ?
C00M C00U C00Y C00L 180.0(11) . . . . ?
C00M C00U C00Y C00V -0.6(19) . . . . ?
C00N N00H C00K C00J 173.5(10) . . . . ?
C00N N00H C00K C011 -1.2(11) . . . . ?
C00N N00H C017 C014 137.2(10) . . . . ?
C00N N00H C017 C019 -41.1(14) . . . . ?
C00N C00O C011 C00K -0.2(11) . . . . ?
C00N C00O C011 C00M -178.8(10) . . . . ?
C00N C00O C012 C01J 0.9(15) . . . . ?
C00N C00S C01L C01J 1.4(15) . . . . ?
C00O C00N C00S C01L -2.5(15) . . . . ?
C00O C012 C01J C01L -2.0(15) . . . . ?
C00Q C018 C01K C01H 135.8(9) . . . . ?
C00Q C018 C01K C01S -38.5(13) . . . . ?
C00R N00I C00L C00Y 1.3(11) . . . . ?
C00R N00I C00L C01A -178.9(10) . . . . ?
C00R N00I C00X C00P -40.2(16) . . . . ?
C00R N00I C00X C00T 136.8(11) . . . . ?
C00R C00J C00K N00H -177.2(9) . . . . ?
C00R C00J C00K C011 -3.1(14) . . . . ?
C00R C00U C00Y C00L 0.2(11) . . . . ?
C00R C00U C00Y C00V 179.7(10) . . . . ?
C00S C00N C00O C011 -177.6(10) . . . . ?
C00S C00N C00O C012 1.4(16) . . . . ?
C00U C00M C011 C00K -2.2(14) . . . . ?
C00U C00M C011 C00O 176.3(10) . . . . ?
C00W C010 C014 C017 2.5(16) . . . . ?
C00W C01C C01U C01X -129.6(12) . . . . ?
C00W C01C C01U C020 48.5(16) . . . . ?
C00X N00I C00L C00Y -169.4(9) . . . . ?
C00X N00I C00L C01A 10.5(16) . . . . ?
C00X N00I C00R C00J -12.1(17) . . . . ?
C00X N00I C00R C00U 169.8(9) . . . . ?
C00X C00P C013 Cl03 -179.7(9) . . . . ?
C00X C00P C013 C00Q 0.4(16) . . . . ?
C00X C00T C01B Cl01 -176.5(9) . . . . ?
C00X C00T C01B C00Q 3.3(17) . . . . ?
C00Y C00L C01A C01M -2.0(14) . . . . ?
C00Y C00V C01N C01M -3.9(17) . . . . ?
C00Z C01C C01U C01X 46.8(17) . . . . ?
C00Z C01C C01U C020 -135.1(12) . . . . ?
C00Z C01F C01O C01P -1.9(14) . . . . ?
C010 C00W C01C C00Z 46.6(17) . . . . ?
C010 C00W C01C C01U -137.0(11) . . . . ?
C010 C00W C01D Cl06 -174.9(8) . . . . ?
C010 C00W C01D C019 -0.3(16) . . . . ?
C010 C014 C017 N00H 177.4(9) . . . . ?
C010 C014 C017 C019 -4.3(15) . . . . ?
C011 C00M C00U C00R -1.1(14) . . . . ?
C011 C00M C00U C00Y 179.1(10) . . . . ?
C011 C00O C012 C01J 179.6(11) . . . . ?
C012 C00O C011 C00K -179.0(11) . . . . ?
C012 C00O C011 C00M 2(2) . . . . ?
C012 C01J C01L C00S 0.8(15) . . . . ?
C013 C00P C00X N00I 178.4(10) . . . . ?
C013 C00P C00X C00T 1.3(17) . . . . ?
C013 C00Q C018 C015 -50.9(14) . . . . ?
C013 C00Q C018 C01K 124.4(11) . . . . ?
C013 C00Q C01B Cl01 178.2(8) . . . . ?
C013 C00Q C01B C00T -1.6(16) . . . . ?
C014 C017 C019 C01D 3.9(15) . . . . ?
C015 C018 C01K C01H -49.2(13) . . . . ?
C015 C018 C01K C01S 136.6(10) . . . . ?
C017 N00H C00K C00J -5.2(16) . . . . ?
C017 N00H C00K C011 -179.9(9) . . . . ?
C017 N00H C00N C00O 179.8(9) . . . . ?
C017 N00H C00N C00S -3.4(16) . . . . ?
C017 C019 C01D Cl06 173.2(8) . . . . ?
C017 C019 C01D C00W -1.6(16) . . . . ?
C018 C00Q C013 Cl03 -1.4(15) . . . . ?
C018 C00Q C013 C00P 178.5(10) . . . . ?
C018 C00Q C01B Cl01 -0.6(15) . . . . ?
C018 C00Q C01B C00T 179.6(11) . . . . ?
C018 C015 C01Q Cl07 -12.6(12) . . . . ?
C018 C015 C01Q C016 172.7(9) . . . . ?
C018 C015 C01R Cl04 5.5(14) . . . . ?
C018 C015 C01R C01G -174.3(10) . . . . ?
C018 C01K C01S Cl0B -10.3(13) . . . . ?
C018 C01K C01S C01V 175.0(9) . . . . ?
C01A C00L C00Y C00U 179.2(9) . . . . ?
C01A C00L C00Y C00V -0.3(14) . . . . ?
C01A C01M C01N C00V 1.6(18) . . . . ?
C01B C00Q C013 Cl03 179.8(8) . . . . ?
C01B C00Q C013 C00P -0.3(15) . . . . ?
C01B C00Q C018 C015 127.8(11) . . . . ?
C01B C00Q C018 C01K -56.9(14) . . . . ?
C01B C00T C00X N00I 180.0(10) . . . . ?
C01B C00T C00X C00P -3.1(17) . . . . ?
C01C C00W C010 Cl02 8.2(15) . . . . ?
C01C C00W C010 C014 -177.8(10) . . . . ?
C01C C00W C01D Cl06 2.6(15) . . . . ?
C01C C00W C01D C019 177.2(11) . . . . ?
C01C C00Z C01F Cl05 11.5(13) . . . . ?
C01C C00Z C01F C01O -171.2(9) . . . . ?
C01C C00Z C01T Cl09 -4.6(12) . . . . ?
C01C C00Z C01T C01E 172.5(8) . . . . ?
C01C C01U C01X Cl0C -0.1(16) . . . . ?
C01C C01U C01X C01Y 170.5(11) . . . . ?
C01C C01U C020 Cl0E 8.0(16) . . . . ?
C01C C01U C020 C022 -171.5(12) . . . . ?
C01D C00W C010 Cl02 -174.2(8) . . . . ?
C01D C00W C010 C014 -0.2(15) . . . . ?
C01D C00W C01C C00Z -130.7(11) . . . . ?
C01D C00W C01C C01U 45.7(16) . . . . ?
C01F C00Z C01C C00W 46.4(15) . . . . ?
C01F C00Z C01C C01U -129.9(11) . . . . ?
C01F C00Z C01T Cl09 -179.5(7) . . . . ?
C01F C00Z C01T C01E -2.5(13) . . . . ?
C01F C01O C01P Cl0A 175.7(7) . . . . ?
C01F C01O C01P C01E -1.2(15) . . . . ?
C01H C01K C01S Cl0B 175.0(7) . . . . ?
C01H C01K C01S C01V 0.3(13) . . . . ?
C01H C01W C01Z Cl0F -179.3(8) . . . . ?
C01H C01W C01Z C01V 4.6(17) . . . . ?
C01I C016 C01Q Cl07 -175.1(8) . . . . ?
C01I C016 C01Q C015 -0.1(15) . . . . ?
C01I C01G C01R Cl04 -175.9(8) . . . . ?
C01I C01G C01R C015 3.9(16) . . . . ?
C01K C01H C01W C01Z -3.7(15) . . . . ?
C01K C01S C01V C01Z 0.8(16) . . . . ?
C01N C00V C00Y C00L 3.2(15) . . . . ?
C01N C00V C00Y C00U -176.1(11) . . . . ?
C01P C01E C01T Cl09 176.9(8) . . . . ?
C01P C01E C01T C00Z -0.2(14) . . . . ?
C01Q C015 C018 C00Q -41.4(13) . . . . ?
C01Q C015 C018 C01K 143.5(9) . . . . ?
C01Q C015 C01R Cl04 177.5(7) . . . . ?
C01Q C015 C01R C01G -2.3(14) . . . . ?
C01Q C016 C01I Cl0D -179.8(8) . . . . ?
C01Q C016 C01I C01G 1.7(16) . . . . ?
C01R C015 C018 C00Q 130.2(10) . . . . ?
C01R C015 C018 C01K -44.9(14) . . . . ?
C01R C015 C01Q Cl07 175.1(7) . . . . ?
C01R C015 C01Q C016 0.4(13) . . . . ?
C01R C01G C01I Cl0D 178.0(8) . . . . ?
C01R C01G C01I C016 -3.5(16) . . . . ?
C01S C01V C01Z Cl0F -179.4(8) . . . . ?
C01S C01V C01Z C01W -3.2(18) . . . . ?
C01T C00Z C01C C00W -128.2(11) . . . . ?
C01T C00Z C01C C01U 55.5(15) . . . . ?
C01T C00Z C01F Cl05 -173.6(7) . . . . ?
C01T C00Z C01F C01O 3.7(13) . . . . ?
C01T C01E C01P Cl0A -174.8(7) . . . . ?
C01T C01E C01P C01O 2.2(15) . . . . ?
C01U C01X C01Y C021 6(2) . . . . ?
C01U C020 C022 C021 -4(2) . . . . ?
C01W C01H C01K C018 -173.5(9) . . . . ?
C01W C01H C01K C01S 1.2(13) . . . . ?
C01X C01U C020 Cl0E -173.8(9) . . . . ?
C01X C01U C020 C022 6.8(18) . . . . ?
C01X C01Y C021 Cl0G -179.2(10) . . . . ?
C01X C01Y C021 C022 -3(2) . . . . ?
C01Y C021 C022 C020 2(2) . . . . ?
C020 C01U C01X Cl0C -178.2(9) . . . . ?
C020 C01U C01X C01Y -7.7(18) . . . . ?

loop_
_exptl_oxdiff_crystal_face_indexfrac_h
_exptl_oxdiff_crystal_face_indexfrac_k
_exptl_oxdiff_crystal_face_indexfrac_l
_exptl_oxdiff_crystal_face_x
_exptl_oxdiff_crystal_face_y
_exptl_oxdiff_crystal_face_z
-5.0713 -3.1971 2.6285 0.1739 0.7374 0.6527
0.1812 5.9559 -13.8989 0.1239 0.5073 -0.8528
0.0421 -5.8511 13.8684 -0.1324 -0.5431 0.8292
0.5521 -5.5698 13.6990 -0.1507 -0.6209 0.7693
4.6658 4.6604 -6.4804 -0.1217 -0.5214 -0.8446
-1.8846 3.5389 11.1841 0.6913 -0.4202 0.5878
0.2380 -8.9502 -4.9571 -0.8533 0.5214 0.0092
-0.2380 8.9502 4.9571 0.8533 -0.5214 -0.0092
-0.7327 -10.4930 -0.5994 -0.8003 0.4904 0.3450
0.1472 6.5402 8.2752 0.7138 -0.6748 0.1871
-0.0080 -6.1726 -8.7745 -0.7067 0.6679 -0.2336
4.6227 -2.9273 5.6478 -0.4291 -0.9024 -0.0394

loop_
_smtbx_masks_void_nr
_smtbx_masks_void_average_x
_smtbx_masks_void_average_y
_smtbx_masks_void_average_z
_smtbx_masks_void_volume
_smtbx_masks_void_count_electrons
_smtbx_masks_void_content
1 -0.637 0.000 0.000 580.8 130.0 '2.6 toluene'
2 0.405 0.596 0.330 15.1 0.0 ?
3 0.595 0.404 0.670 15.1 0.0 ?
